data_7208989
loop_
_publ_author_name
'Andro\<s, Lidija'
'Matkovi\'c-\<Calogovi\'c, Dubravka'
'Planini\'c, Pavica'

_publ_section_title
;
 A series of compounds containing various (oxalato)tantalate(v) complex
 anions -- synthesis, properties and the mixed-metal oxide formation via
 thermal decomposition
;
_journal_issue 3
_journal_name_full CrystEngComm
_journal_page_first 533
_journal_paper_doi 10.1039/c2ce26391b
_journal_volume 15
_journal_year 2013
_chemical_formula_sum 'C56 H46 N8 Ni O22.5 Ta'
_chemical_formula_weight 1430.67
_space_group_IT_number 2
_symmetry_cell_setting triclinic
_symmetry_space_group_name_Hall '-P 1'
_symmetry_space_group_name_H-M 'P -1'
_atom_sites_solution_hydrogens geom
_atom_sites_solution_primary direct
_atom_sites_solution_secondary difmap
_audit_creation_date 2012-05-24T16:43:03-00:00
_audit_creation_method 'WinGX routine CIF_UPDATE'
_cell_angle_alpha 76.487(3)
_cell_angle_beta 86.836(3)
_cell_angle_gamma 72.440(3)
_cell_formula_units_Z 2
_cell_length_a 12.0511(4)
_cell_length_b 14.9625(5)
_cell_length_c 16.2348(5)
_cell_measurement_reflns_used 16714
_cell_measurement_temperature 150(2)
_cell_measurement_theta_max 32.6271
_cell_measurement_theta_min 3.7371
_cell_volume 2713.33(16)
_computing_cell_refinement
;
CrysAlis RED, Oxford Diffraction Ltd.,
Version 1.171.32.29 (release 10-06-2008 CrysAlis171 .NET)
(compiled Jun 10 2008,16:49:55)
;
_computing_data_collection
;
CrysAlis CCD, Oxford Diffraction Ltd.,
Version 1.171.32.29 (release 10-06-2008 CrysAlis171 .NET)
(compiled Jun 10 2008,16:49:55)
;
_computing_data_reduction
;
CrysAlis RED, Oxford Diffraction Ltd.,
Version 1.171.32.29 (release 10-06-2008 CrysAlis171 .NET)
(compiled Jun 10 2008,16:49:55)
;
_computing_structure_refinement 'SHELXL-97 (Sheldrick, 1997)'
_computing_structure_solution 'SHELXS-97 (Sheldrick, 1990)'
_diffrn_ambient_temperature 150(2)
_diffrn_detector_area_resol_mean 16.3426
_diffrn_measured_fraction_theta_full 0.97
_diffrn_measured_fraction_theta_max 0.965
_diffrn_measurement_device_type 'Xcalibur, Sapphire3'
_diffrn_measurement_method '\w scans'
_diffrn_orient_matrix_UB_11 -0.0188867663
_diffrn_orient_matrix_UB_12 0.0405181828
_diffrn_orient_matrix_UB_13 0.0184622843
_diffrn_orient_matrix_UB_21 0.0345983218
_diffrn_orient_matrix_UB_22 -0.0267855273
_diffrn_orient_matrix_UB_23 0.0367063281
_diffrn_orient_matrix_UB_31 0.0476515942
_diffrn_orient_matrix_UB_32 0.0158032193
_diffrn_orient_matrix_UB_33 -0.0181752462
_diffrn_radiation_monochromator graphite
_diffrn_radiation_type MoK\a
_diffrn_radiation_wavelength 0.71073
_diffrn_reflns_av_R_equivalents 0.0319
_diffrn_reflns_av_unetI/netI 0.0586
_diffrn_reflns_limit_h_max 16
_diffrn_reflns_limit_h_min -16
_diffrn_reflns_limit_k_max 21
_diffrn_reflns_limit_k_min -21
_diffrn_reflns_limit_l_max 22
_diffrn_reflns_limit_l_min -22
_diffrn_reflns_number 29028
_diffrn_reflns_theta_full 29
_diffrn_reflns_theta_max 30
_diffrn_reflns_theta_min 3.74
_exptl_absorpt_coefficient_mu 2.457
_exptl_absorpt_correction_T_max 1
_exptl_absorpt_correction_T_min 0.86511
_exptl_absorpt_correction_type multi-scan
_exptl_absorpt_process_details
;
CrysAlis RED, Oxford Diffraction Ltd.,
Version 1.171.32.29 (release 10-06-2008 CrysAlis171 .NET)
(compiled Jun 10 2008,16:49:55)
Empirical absorption correction using spherical harmonics,
implemented in SCALE3 ABSPACK scaling algorithm.
;
_exptl_crystal_colour pink
_exptl_crystal_density_diffrn 1.751
_exptl_crystal_density_method 'not measured'
_exptl_crystal_description polyhedron
_exptl_crystal_F_000 1438
_exptl_crystal_size_max 0.27
_exptl_crystal_size_mid 0.25
_exptl_crystal_size_min 0.05
_refine_diff_density_max 3.746
_refine_diff_density_min -2.344
_refine_diff_density_rms 0.16
_refine_ls_extinction_method none
_refine_ls_goodness_of_fit_ref 1.143
_refine_ls_hydrogen_treatment mixed
_refine_ls_matrix_type full
_refine_ls_number_parameters 826
_refine_ls_number_reflns 15253
_refine_ls_number_restraints 7
_refine_ls_restrained_S_all 1.143
_refine_ls_R_factor_all 0.0752
_refine_ls_R_factor_gt 0.0586
_refine_ls_shift/su_max 0.002
_refine_ls_shift/su_mean 0
_refine_ls_structure_factor_coef Fsqd
_refine_ls_weighting_details 'calc w=1/[\s^2^(Fo^2^)+(0.0228P)^2^+23.7529P] where P=(Fo^2^+2Fc^2^)/3'
_refine_ls_weighting_scheme calc
_refine_ls_wR_factor_gt 0.1315
_refine_ls_wR_factor_ref 0.1356
_reflns_number_gt 12398
_reflns_number_total 15253
_reflns_threshold_expression >2sigma(I)
_cod_data_source_file c2ce26391b.txt
_cod_data_source_block 1
_cod_original_cell_volume 2713.33(15)
_cod_original_formula_sum 'C56 H46 N8 Ni O22.50 Ta'
_cod_database_code 7208989

loop_
_symmetry_equiv_pos_as_xyz
'x, y, z'
'-x, -y, -z'

loop_
_atom_site_label
_atom_site_type_symbol
_atom_site_fract_x
_atom_site_fract_y
_atom_site_fract_z
_atom_site_U_iso_or_equiv
_atom_site_adp_type
_atom_site_occupancy
_atom_site_symmetry_multiplicity
_atom_site_calc_flag
_atom_site_refinement_flags
C1 C 0.1960(5) 0.6904(4) 0.9143(4) 0.0226(12) Uani 1 1 d .
H1 H 0.2157 0.748 0.9114 0.027 Uiso 1 1 calc R
C2 C 0.2675(5) 0.6039(5) 0.9618(4) 0.0255(12) Uani 1 1 d .
H2 H 0.3339 0.6032 0.9912 0.031 Uiso 1 1 calc R
C3 C 0.2418(5) 0.5207(5) 0.9659(4) 0.0254(12) Uani 1 1 d .
H3 H 0.2912 0.4614 0.9969 0.031 Uiso 1 1 calc R
C4 C 0.1409(5) 0.5227(4) 0.9237(4) 0.0227(11) Uani 1 1 d .
C5 C 0.1045(6) 0.4397(4) 0.9262(4) 0.0299(14) Uani 1 1 d .
H5 H 0.1524 0.378 0.9541 0.036 Uiso 1 1 calc R
C6 C 0.0022(6) 0.4476(5) 0.8893(4) 0.0301(14) Uani 1 1 d .
H6 H -0.0205 0.3914 0.8919 0.036 Uiso 1 1 calc R
C7 C -0.0714(5) 0.5394(4) 0.8468(4) 0.0227(12) Uani 1 1 d .
C8 C -0.1817(5) 0.5534(5) 0.8111(4) 0.0276(13) Uani 1 1 d .
H8 H -0.2115 0.5005 0.8161 0.033 Uiso 1 1 calc R
C9 C -0.2443(5) 0.6427(5) 0.7699(4) 0.0289(13) Uani 1 1 d .
H9 H -0.3191 0.653 0.7468 0.035 Uiso 1 1 calc R
C10 C -0.1987(5) 0.7193(5) 0.7614(4) 0.0259(12) Uani 1 1 d .
H10 H -0.2428 0.7807 0.73 0.031 Uiso 1 1 calc R
C11 C -0.0338(5) 0.6209(4) 0.8386(3) 0.0191(11) Uani 1 1 d .
C12 C 0.0726(5) 0.6127(4) 0.8790(3) 0.0177(10) Uani 1 1 d .
C22 C 0.1945(6) 0.7164(5) 0.6808(4) 0.0310(14) Uani 1 1 d .
H22 H 0.2334 0.6802 0.7328 0.037 Uiso 1 1 calc R
C21 C 0.2513(7) 0.7037(6) 0.6050(5) 0.0413(18) Uani 1 1 d .
H21 H 0.3279 0.6611 0.6058 0.05 Uiso 1 1 calc R
C20 C 0.1955(8) 0.7531(6) 0.5302(5) 0.045(2) Uani 1 1 d .
H20 H 0.2326 0.7442 0.4783 0.054 Uiso 1 1 calc R
C19 C 0.0824(8) 0.8176(6) 0.5295(4) 0.0411(19) Uani 1 1 d .
C18 C 0.0185(10) 0.8712(7) 0.4555(5) 0.056(3) Uani 1 1 d .
H18 H 0.0506 0.8628 0.402 0.068 Uiso 1 1 calc R
C17 C -0.0882(11) 0.9346(7) 0.4583(5) 0.063(3) Uani 1 1 d .
H17 H -0.1304 0.9685 0.4071 0.076 Uiso 1 1 calc R
C16 C -0.1382(8) 0.9513(6) 0.5370(5) 0.051(2) Uani 1 1 d .
C15 C -0.2450(8) 1.0223(6) 0.5453(6) 0.058(3) Uani 1 1 d .
H15 H -0.2895 1.0612 0.4963 0.07 Uiso 1 1 calc R
C14 C -0.2821(7) 1.0341(6) 0.6212(7) 0.056(3) Uani 1 1 d .
H14 H -0.3538 1.0811 0.6266 0.068 Uiso 1 1 calc R
C13 C -0.2168(6) 0.9779(5) 0.6938(5) 0.0398(18) Uani 1 1 d .
H13 H -0.2453 0.988 0.7476 0.048 Uiso 1 1 calc R
C23 C -0.0765(6) 0.8971(5) 0.6124(4) 0.0326(15) Uani 1 1 d .
C24 C 0.0335(6) 0.8285(5) 0.6085(4) 0.0313(15) Uani 1 1 d .
C25 C 0.1744(5) 0.9277(5) 0.7600(4) 0.0278(13) Uani 1 1 d .
H25 H 0.2178 0.8838 0.7277 0.033 Uiso 1 1 calc R
C26 C 0.2151(6) 1.0044(5) 0.7660(4) 0.0364(17) Uani 1 1 d .
H26 H 0.2848 1.0112 0.7386 0.044 Uiso 1 1 calc R
C27 C 0.1547(6) 1.0690(5) 0.8109(5) 0.0365(17) Uani 1 1 d .
H27 H 0.1816 1.1212 0.8155 0.044 Uiso 1 1 calc R
C28 C 0.0503(6) 1.0573(4) 0.8508(5) 0.0327(15) Uani 1 1 d .
C29 C -0.0202(6) 1.1212(5) 0.9002(6) 0.043(2) Uani 1 1 d .
H29 H 0.001 1.1758 0.9055 0.052 Uiso 1 1 calc R
C30 C -0.1157(6) 1.1041(5) 0.9390(6) 0.045(2) Uani 1 1 d .
H30 H -0.162 1.148 0.9702 0.053 Uiso 1 1 calc R
C31 C -0.1493(6) 1.0211(5) 0.9343(5) 0.0347(15) Uani 1 1 d .
C32 C -0.2454(6) 0.9983(6) 0.9769(5) 0.0401(17) Uani 1 1 d .
H32 H -0.2934 1.0391 1.01 0.048 Uiso 1 1 calc R
C33 C -0.2684(6) 0.9166(6) 0.9699(5) 0.0394(17) Uani 1 1 d .
H33 H -0.3328 0.9 0.9986 0.047 Uiso 1 1 calc R
C34 C -0.1971(5) 0.8568(5) 0.9204(4) 0.0302(14) Uani 1 1 d .
H34 H -0.2141 0.7999 0.9165 0.036 Uiso 1 1 calc R
C35 C -0.0826(5) 0.9588(4) 0.8857(4) 0.0253(12) Uani 1 1 d .
C36 C 0.0175(5) 0.9772(4) 0.8432(4) 0.0253(13) Uani 1 1 d .
C37 C 0.6509(10) 0.5180(14) 0.5450(8) 0.143(8) Uani 1 1 d .
H37 H 0.5941 0.5309 0.5871 0.171 Uiso 1 1 calc R
C38 C 0.6187(12) 0.5617(14) 0.4599(8) 0.135(7) Uani 1 1 d .
H38 H 0.5409 0.6001 0.4448 0.162 Uiso 1 1 calc R
C39 C 0.6992(10) 0.5483(8) 0.4003(6) 0.074(3) Uani 1 1 d .
H39 H 0.6784 0.5766 0.3424 0.089 Uiso 1 1 calc R
C40 C 0.8121(9) 0.4937(6) 0.4224(5) 0.051(2) Uani 1 1 d .
C41 C 0.9038(11) 0.4781(7) 0.3640(5) 0.059(3) Uani 1 1 d .
H41 H 0.8883 0.5092 0.3059 0.071 Uiso 1 1 calc R
C42 C 1.0106(11) 0.4215(8) 0.3876(5) 0.065(3) Uani 1 1 d .
H42 H 1.0694 0.4132 0.3462 0.078 Uiso 1 1 calc R
C43 C 1.0397(9) 0.3708(6) 0.4777(5) 0.047(2) Uani 1 1 d .
C44 C 1.1478(10) 0.3122(7) 0.5056(7) 0.066(3) Uani 1 1 d .
H44 H 1.2093 0.3025 0.4663 0.079 Uiso 1 1 calc R
C45 C 1.1693(8) 0.2668(6) 0.5902(7) 0.055(2) Uani 1 1 d .
H45 H 1.2441 0.2248 0.6096 0.066 Uiso 1 1 calc R
C46 C 1.0785(6) 0.2846(5) 0.6457(5) 0.0390(17) Uani 1 1 d .
H46 H 1.0909 0.2559 0.7044 0.047 Uiso 1 1 calc R
C47 C 0.9518(7) 0.3868(5) 0.5339(4) 0.0355(16) Uani 1 1 d .
C48 C 0.8373(7) 0.4462(6) 0.5093(5) 0.045(2) Uani 1 1 d .
C49 C 0.4898(6) 0.4850(5) 1.2399(4) 0.0344(16) Uani 1 1 d .
C50 C 0.4898(5) 0.4840(5) 1.1465(4) 0.0279(13) Uani 1 1 d .
C51 C 0.5580(5) 0.7383(4) 0.9748(4) 0.0224(11) Uani 1 1 d .
C52 C 0.4245(5) 0.7781(4) 0.9658(4) 0.0198(11) Uani 1 1 d .
C53 C 0.5719(6) 0.8357(5) 1.1548(4) 0.0339(15) Uani 1 1 d .
C54 C 0.6578(6) 0.7392(5) 1.1965(5) 0.0382(17) Uani 1 1 d .
C55 C 0.2707(7) 0.7403(5) 1.2656(4) 0.0360(16) Uani 1 1 d .
C56 C 0.2281(6) 0.6807(5) 1.2154(4) 0.0261(13) Uani 1 1 d .
N1 N 0.1013(4) 0.6954(3) 0.8728(3) 0.0179(9) Uani 1 1 d .
N2 N -0.0957(4) 0.7116(3) 0.7951(3) 0.0186(9) Uani 1 1 d .
N4 N 0.0887(4) 0.7771(4) 0.6832(3) 0.0252(11) Uani 1 1 d .
N3 N -0.1163(5) 0.9107(4) 0.6901(4) 0.0300(12) Uani 1 1 d .
N5 N 0.0786(4) 0.9131(4) 0.7971(3) 0.0232(10) Uani 1 1 d .
N6 N -0.1072(4) 0.8778(4) 0.8791(3) 0.0243(10) Uani 1 1 d .
N7 N 0.7571(7) 0.4593(9) 0.5703(5) 0.092(4) Uani 1 1 d .
N8 N 0.9744(5) 0.3416(4) 0.6172(4) 0.0330(13) Uani 1 1 d .
H8A H 0.9173 0.3506 0.6535 0.04 Uiso 1 1 calc R
O1 O 0.4819(4) 0.5685(3) 1.2541(3) 0.0316(10) Uani 1 1 d .
O2 O 0.4957(4) 0.5657(3) 1.0998(3) 0.0252(9) Uani 1 1 d .
O3 O 0.4844(5) 0.4158(4) 1.1228(3) 0.0393(12) Uani 1 1 d .
O4 O 0.4998(6) 0.4118(4) 1.2956(3) 0.0511(15) Uani 1 1 d .
O5 O 0.5910(3) 0.6938(3) 1.0510(3) 0.0278(9) Uani 1 1 d .
O6 O 0.3718(3) 0.7564(3) 1.0363(2) 0.0210(8) Uani 1 1 d .
O7 O 0.6190(4) 0.7516(3) 0.9141(3) 0.0350(11) Uani 1 1 d .
O8 O 0.3747(4) 0.8253(3) 0.8992(3) 0.0306(10) Uani 1 1 d .
O9 O 0.4800(4) 0.8276(3) 1.1256(3) 0.0290(10) Uani 1 1 d .
O10 O 0.6103(4) 0.6698(3) 1.2095(3) 0.0358(11) Uani 1 1 d .
O11 O 0.7569(5) 0.7305(4) 1.2158(4) 0.0562(17) Uani 1 1 d .
O12 O 0.5920(5) 0.9131(4) 1.1527(3) 0.0411(12) Uani 1 1 d .
O13 O 0.2973(4) 0.6575(3) 1.1565(3) 0.0244(9) Uani 1 1 d .
O14 O 0.3691(4) 0.7529(4) 1.2374(3) 0.0357(11) Uani 1 1 d .
O15 O 0.2150(6) 0.7713(5) 1.3225(4) 0.065(2) Uani 1 1 d .
O16 O 0.1365(4) 0.6607(3) 1.2320(3) 0.0297(10) Uani 1 1 d .
O17 O 0.4242(5) 0.7692(4) 0.7424(3) 0.0400(12) Uani 1 1 d D
O18 O 0.5608(5) 0.9337(5) 0.7929(4) 0.0496(14) Uani 1 1 d D
Ni1 Ni -0.00751(6) 0.81304(5) 0.78900(5) 0.01935(15) Uani 1 1 d .
Ta1 Ta 0.46193(2) 0.686457(19) 1.146979(16) 0.02155(7) Uani 1 1 d .
O19A O 0.5 1 0.5 0.030(4) Uani 0.5 2 d SP
O19B O 0.5420(17) 0.943(2) 0.4940(13) 0.066(10) Uani 0.25 1 d P
O23 O 0.5110(14) 0.7661(10) 0.3771(10) 0.077(4) Uani 0.5 1 d P
O24 O 0.5560(17) 0.8556(14) 0.5700(12) 0.098(5) Uiso 0.5 1 d P
O20A O 0.5726(11) 0.9279(9) 0.3557(8) 0.055(2) Uiso 0.510(10) 1 d P
O20B O 0.6072(11) 0.8996(9) 0.4261(9) 0.055(2) Uiso 0.490(10) 1 d P
O21A O 0.4538(9) 0.8747(8) 0.6088(7) 0.0336(18) Uiso 0.462(10) 1 d P
O21B O 0.5501(10) 0.8789(8) 0.6564(7) 0.0336(18) Uiso 0.424(10) 1 d P
O21C O 0.448(3) 0.840(3) 0.562(2) 0.0336(18) Uiso 0.125(10) 1 d P
O22B O 0.6455(12) 0.7904(10) 0.6008(9) 0.074(3) Uiso 0.560(11) 1 d P
O22A O 0.5565(15) 0.7254(12) 0.5555(11) 0.074(3) Uiso 0.440(11) 1 d P
H17A H 0.471(9) 0.709(4) 0.748(7) 0.111 Uiso 1 1 d D
H17B H 0.413(10) 0.786(8) 0.793(4) 0.111 Uiso 1 1 d D
H18A H 0.515(9) 0.977(6) 0.821(7) 0.111 Uiso 1 1 d D
H18B H 0.558(10) 0.873(3) 0.815(7) 0.111 Uiso 1 1 d D

loop_
_atom_site_aniso_label
_atom_site_aniso_U_11
_atom_site_aniso_U_22
_atom_site_aniso_U_33
_atom_site_aniso_U_23
_atom_site_aniso_U_13
_atom_site_aniso_U_12
C1 0.021(3) 0.026(3) 0.024(3) -0.005(2) -0.004(2) -0.011(2)
C2 0.020(3) 0.031(3) 0.023(3) -0.005(2) -0.002(2) -0.005(2)
C3 0.024(3) 0.026(3) 0.022(3) -0.005(2) -0.002(2) -0.001(2)
C4 0.022(3) 0.023(3) 0.021(3) -0.006(2) 0.004(2) -0.003(2)
C5 0.036(3) 0.017(3) 0.035(3) -0.005(2) 0.004(3) -0.007(3)
C6 0.037(4) 0.021(3) 0.035(3) -0.008(3) 0.004(3) -0.013(3)
C7 0.023(3) 0.025(3) 0.024(3) -0.011(2) 0.008(2) -0.011(2)
C8 0.023(3) 0.032(3) 0.036(3) -0.015(3) 0.008(3) -0.015(3)
C9 0.025(3) 0.035(4) 0.032(3) -0.010(3) -0.001(3) -0.015(3)
C10 0.021(3) 0.033(3) 0.026(3) -0.005(2) -0.004(2) -0.011(3)
C11 0.017(2) 0.023(3) 0.019(2) -0.006(2) 0.004(2) -0.007(2)
C12 0.021(3) 0.014(3) 0.020(3) -0.007(2) 0.001(2) -0.006(2)
C22 0.034(3) 0.040(4) 0.026(3) -0.012(3) 0.003(3) -0.018(3)
C21 0.044(4) 0.057(5) 0.039(4) -0.024(4) 0.015(3) -0.032(4)
C20 0.065(5) 0.069(5) 0.029(4) -0.026(4) 0.020(3) -0.052(5)
C19 0.067(5) 0.051(5) 0.028(3) -0.016(3) 0.007(3) -0.047(4)
C18 0.096(8) 0.066(6) 0.028(4) 0.001(4) -0.005(4) -0.063(6)
C17 0.110(8) 0.072(6) 0.026(4) 0.014(4) -0.030(5) -0.067(7)
C16 0.062(5) 0.050(5) 0.045(4) 0.024(4) -0.035(4) -0.043(4)
C15 0.059(5) 0.048(5) 0.064(6) 0.032(4) -0.043(5) -0.037(4)
C14 0.034(4) 0.040(5) 0.084(7) 0.024(4) -0.030(4) -0.017(4)
C13 0.024(3) 0.033(4) 0.055(5) 0.010(3) -0.010(3) -0.011(3)
C23 0.040(4) 0.034(4) 0.030(3) 0.006(3) -0.015(3) -0.027(3)
C24 0.045(4) 0.037(4) 0.021(3) -0.001(3) -0.006(3) -0.029(3)
C25 0.026(3) 0.033(3) 0.023(3) 0.005(2) -0.004(2) -0.016(3)
C26 0.035(4) 0.041(4) 0.034(4) 0.009(3) -0.012(3) -0.024(3)
C27 0.036(4) 0.024(3) 0.050(4) 0.006(3) -0.020(3) -0.017(3)
C28 0.026(3) 0.018(3) 0.052(4) -0.002(3) -0.017(3) -0.004(3)
C29 0.036(4) 0.018(3) 0.077(6) -0.017(3) -0.022(4) -0.002(3)
C30 0.028(3) 0.030(4) 0.077(6) -0.031(4) -0.012(4) 0.005(3)
C31 0.024(3) 0.027(3) 0.052(4) -0.015(3) -0.009(3) 0.000(3)
C32 0.027(3) 0.040(4) 0.053(5) -0.025(4) -0.003(3) 0.002(3)
C33 0.028(3) 0.049(5) 0.043(4) -0.017(3) 0.007(3) -0.011(3)
C34 0.026(3) 0.034(4) 0.034(3) -0.012(3) 0.002(3) -0.012(3)
C35 0.019(3) 0.020(3) 0.037(3) -0.009(2) -0.007(2) -0.001(2)
C36 0.023(3) 0.011(3) 0.039(3) 0.000(2) -0.012(2) -0.004(2)
C37 0.041(6) 0.25(2) 0.057(7) 0.051(10) -0.005(5) 0.004(9)
C38 0.066(8) 0.24(2) 0.053(7) 0.024(10) -0.024(6) -0.013(10)
C39 0.089(8) 0.091(8) 0.035(5) 0.020(5) -0.030(5) -0.036(7)
C40 0.078(6) 0.052(5) 0.032(4) 0.003(3) -0.012(4) -0.041(5)
C41 0.117(9) 0.058(6) 0.022(4) -0.007(4) 0.000(5) -0.057(6)
C42 0.111(9) 0.073(7) 0.029(4) -0.020(4) 0.032(5) -0.053(7)
C43 0.085(6) 0.036(4) 0.035(4) -0.021(3) 0.011(4) -0.031(4)
C44 0.081(7) 0.056(6) 0.068(7) -0.036(5) 0.039(6) -0.023(6)
C45 0.046(5) 0.039(5) 0.087(7) -0.028(5) 0.009(5) -0.014(4)
C46 0.040(4) 0.036(4) 0.047(4) -0.008(3) -0.005(3) -0.021(3)
C47 0.053(4) 0.039(4) 0.026(3) -0.006(3) 0.001(3) -0.033(4)
C48 0.055(5) 0.058(5) 0.026(3) 0.006(3) -0.009(3) -0.032(4)
C49 0.036(4) 0.032(4) 0.035(4) 0.006(3) -0.016(3) -0.016(3)
C50 0.022(3) 0.030(3) 0.033(3) 0.002(3) -0.001(2) -0.016(3)
C51 0.019(3) 0.018(3) 0.033(3) -0.007(2) 0.001(2) -0.007(2)
C52 0.020(3) 0.017(3) 0.023(3) -0.003(2) 0.000(2) -0.008(2)
C53 0.043(4) 0.040(4) 0.023(3) 0.004(3) -0.003(3) -0.027(3)
C54 0.040(4) 0.040(4) 0.040(4) 0.001(3) -0.014(3) -0.024(3)
C55 0.048(4) 0.045(4) 0.027(3) -0.009(3) 0.007(3) -0.031(4)
C56 0.034(3) 0.029(3) 0.016(3) 0.001(2) -0.003(2) -0.014(3)
N1 0.018(2) 0.019(2) 0.019(2) -0.0047(17) -0.0006(17) -0.0070(18)
N2 0.015(2) 0.026(3) 0.016(2) -0.0075(18) 0.0003(17) -0.0048(19)
N4 0.028(3) 0.033(3) 0.020(2) -0.004(2) -0.001(2) -0.019(2)
N3 0.028(3) 0.027(3) 0.034(3) 0.008(2) -0.013(2) -0.016(2)
N5 0.024(2) 0.020(2) 0.025(2) 0.0013(19) -0.007(2) -0.010(2)
N6 0.020(2) 0.021(3) 0.032(3) -0.006(2) -0.003(2) -0.007(2)
N7 0.034(4) 0.170(10) 0.033(4) 0.025(5) -0.004(3) -0.007(5)
N8 0.032(3) 0.042(3) 0.030(3) -0.005(2) 0.001(2) -0.021(3)
O1 0.042(3) 0.029(2) 0.028(2) 0.0033(18) -0.012(2) -0.021(2)
O2 0.024(2) 0.019(2) 0.031(2) 0.0008(17) -0.0003(17) -0.0099(17)
O3 0.048(3) 0.032(3) 0.044(3) -0.007(2) 0.004(2) -0.022(2)
O4 0.082(4) 0.033(3) 0.038(3) 0.012(2) -0.015(3) -0.030(3)
O5 0.0166(19) 0.023(2) 0.039(3) 0.0022(18) -0.0031(18) -0.0043(17)
O6 0.0174(18) 0.023(2) 0.0198(19) -0.0031(15) -0.0011(15) -0.0035(16)
O7 0.024(2) 0.038(3) 0.048(3) -0.018(2) 0.018(2) -0.015(2)
O8 0.032(2) 0.033(2) 0.023(2) 0.0020(18) -0.0047(18) -0.010(2)
O9 0.033(2) 0.025(2) 0.030(2) -0.0018(18) -0.0020(19) -0.0142(19)
O10 0.038(3) 0.033(3) 0.036(3) 0.010(2) -0.019(2) -0.020(2)
O11 0.042(3) 0.058(4) 0.070(4) 0.008(3) -0.025(3) -0.030(3)
O12 0.047(3) 0.035(3) 0.051(3) -0.009(2) 0.000(2) -0.027(2)
O13 0.026(2) 0.031(2) 0.021(2) -0.0071(17) -0.0001(16) -0.0156(19)
O14 0.043(3) 0.046(3) 0.031(2) -0.013(2) 0.005(2) -0.029(2)
O15 0.090(5) 0.103(5) 0.043(3) -0.048(4) 0.038(3) -0.072(4)
O16 0.031(2) 0.036(3) 0.026(2) -0.0050(19) 0.0050(18) -0.017(2)
O17 0.045(3) 0.030(3) 0.041(3) -0.003(2) 0.002(2) -0.009(2)
O18 0.053(3) 0.055(4) 0.045(3) -0.010(3) 0.018(3) -0.026(3)
Ni1 0.0191(3) 0.0188(4) 0.0206(3) -0.0015(3) -0.0026(3) -0.0081(3)
Ta1 0.02319(12) 0.02233(12) 0.02027(11) 0.00195(8) -0.00622(8) -0.01247(9)
O19A 0.010(6) 0.017(7) 0.073(12) -0.043(8) 0.005(7) 0.007(5)
O19B 0.023(11) 0.11(2) 0.042(13) 0.076(14) -0.045(10) -0.052(14)
O23 0.090(11) 0.054(8) 0.084(11) -0.018(7) -0.030(9) -0.010(8)

loop_
_atom_type_symbol
_atom_type_description
_atom_type_scat_dispersion_real
_atom_type_scat_dispersion_imag
_atom_type_scat_source
C C 0.0033 0.0016 'International Tables Vol C Tables 4.2.6.8 and 6.1.1.4'
H H 0 0 'International Tables Vol C Tables 4.2.6.8 and 6.1.1.4'
N N 0.0061 0.0033 'International Tables Vol C Tables 4.2.6.8 and 6.1.1.4'
O O 0.0106 0.006 'International Tables Vol C Tables 4.2.6.8 and 6.1.1.4'
Ni Ni 0.3393 1.1124 'International Tables Vol C Tables 4.2.6.8 and 6.1.1.4'
Ta Ta -0.7052 6.5227 'International Tables Vol C Tables 4.2.6.8 and 6.1.1.4'

loop_
_geom_angle_atom_site_label_1
_geom_angle_atom_site_label_2
_geom_angle_atom_site_label_3
_geom_angle
N1 C1 C2 122.5(5)
N1 C1 H1 118.8
C2 C1 H1 118.8
C3 C2 C1 119.7(5)
C3 C2 H2 120.2
C1 C2 H2 120.2
C2 C3 C4 119.8(6)
C2 C3 H3 120.1
C4 C3 H3 120.1
C12 C4 C3 116.8(5)
C12 C4 C5 119.1(5)
C3 C4 C5 124.0(6)
C6 C5 C4 121.1(6)
C6 C5 H5 119.5
C4 C5 H5 119.5
C5 C6 C7 120.6(6)
C5 C6 H6 119.7
C7 C6 H6 119.7
C11 C7 C8 117.2(6)
C11 C7 C6 119.2(5)
C8 C7 C6 123.6(5)
C9 C8 C7 119.6(5)
C9 C8 H8 120.2
C7 C8 H8 120.2
C8 C9 C10 119.7(6)
C8 C9 H9 120.2
C10 C9 H9 120.2
N2 C10 C9 123.8(6)
N2 C10 H10 118.1
C9 C10 H10 118.1
N2 C11 C7 123.5(5)
N2 C11 C12 116.6(5)
C7 C11 C12 119.8(5)
N1 C12 C4 123.0(5)
N1 C12 C11 117.1(5)
C4 C12 C11 119.9(5)
N4 C22 C21 122.8(7)
N4 C22 H22 118.6
C21 C22 H22 118.6
C20 C21 C22 119.2(8)
C20 C21 H21 120.4
C22 C21 H21 120.4
C21 C20 C19 120.1(7)
C21 C20 H20 120
C19 C20 H20 120
C18 C19 C24 119.2(9)
C18 C19 C20 123.9(8)
C24 C19 C20 116.9(7)
C17 C18 C19 121.5(8)
C17 C18 H18 119.3
C19 C18 H18 119.3
C18 C17 C16 121.1(8)
C18 C17 H17 119.4
C16 C17 H17 119.4
C23 C16 C15 116.8(8)
C23 C16 C17 118.5(9)
C15 C16 C17 124.7(8)
C14 C15 C16 120.0(7)
C14 C15 H15 120
C16 C15 H15 120
C15 C14 C13 120.6(9)
C15 C14 H14 119.7
C13 C14 H14 119.7
N3 C13 C14 122.3(9)
N3 C13 H13 118.9
C14 C13 H13 118.9
N3 C23 C16 122.3(8)
N3 C23 C24 117.9(5)
C16 C23 C24 119.8(7)
N4 C24 C19 122.7(7)
N4 C24 C23 117.4(6)
C19 C24 C23 119.9(6)
N5 C25 C26 123.4(7)
N5 C25 H25 118.3
C26 C25 H25 118.3
C27 C26 C25 119.9(6)
C27 C26 H26 120.1
C25 C26 H26 120.1
C26 C27 C28 118.8(6)
C26 C27 H27 120.6
C28 C27 H27 120.6
C36 C28 C27 117.5(7)
C36 C28 C29 119.0(6)
C27 C28 C29 123.5(6)
C30 C29 C28 120.6(6)
C30 C29 H29 119.7
C28 C29 H29 119.7
C29 C30 C31 121.5(7)
C29 C30 H30 119.2
C31 C30 H30 119.2
C35 C31 C32 117.9(6)
C35 C31 C30 118.7(7)
C32 C31 C30 123.4(7)
C33 C32 C31 118.9(7)
C33 C32 H32 120.6
C31 C32 H32 120.6
C32 C33 C34 120.2(7)
C32 C33 H33 119.9
C34 C33 H33 119.9
N6 C34 C33 121.7(6)
N6 C34 H34 119.1
C33 C34 H34 119.1
N6 C35 C31 122.4(6)
N6 C35 C36 117.5(6)
C31 C35 C36 120.1(6)
N5 C36 C28 123.1(6)
N5 C36 C35 116.8(5)
C28 C36 C35 120.1(6)
N7 C37 C38 123.7(12)
N7 C37 H37 118.2
C38 C37 H37 118.2
C39 C38 C37 118.9(12)
C39 C38 H38 120.5
C37 C38 H38 120.5
C38 C39 C40 120.4(9)
C38 C39 H39 119.8
C40 C39 H39 119.8
C39 C40 C41 124.2(8)
C39 C40 C48 117.8(9)
C41 C40 C48 117.9(9)
C42 C41 C40 122.3(8)
C42 C41 H41 118.8
C40 C41 H41 118.8
C41 C42 C43 121.1(9)
C41 C42 H42 119.4
C43 C42 H42 119.4
C47 C43 C44 119.8(8)
C47 C43 C42 116.4(9)
C44 C43 C42 123.7(9)
C43 C44 C45 121.0(9)
C43 C44 H44 119.5
C45 C44 H44 119.5
C46 C45 C44 117.8(9)
C46 C45 H45 121.1
C44 C45 H45 121.1
N8 C46 C45 120.2(8)
N8 C46 H46 119.9
C45 C46 H46 119.9
C43 C47 N8 118.5(7)
C43 C47 C48 122.8(7)
N8 C47 C48 118.7(7)
N7 C48 C47 118.2(7)
N7 C48 C40 122.4(8)
C47 C48 C40 119.4(8)
O4 C49 O1 124.1(7)
O4 C49 C50 121.8(7)
O1 C49 C50 114.1(5)
O3 C50 O2 127.2(6)
O3 C50 C49 122.3(6)
O2 C50 C49 110.6(6)
O7 C51 O5 127.5(6)
O7 C51 C52 120.5(5)
O5 C51 C52 112.0(5)
O8 C52 O6 124.2(5)
O8 C52 C51 122.9(5)
O6 C52 C51 112.9(5)
O12 C53 O9 125.4(7)
O12 C53 C54 121.2(6)
O9 C53 C54 113.4(6)
O11 C54 O10 125.3(7)
O11 C54 C53 123.1(6)
O10 C54 C53 111.5(6)
O15 C55 O14 126.5(6)
O15 C55 C56 122.0(6)
O14 C55 C56 111.5(6)
O16 C56 O13 125.9(6)
O16 C56 C55 121.9(6)
O13 C56 C55 112.3(5)
C1 N1 C12 118.2(5)
C1 N1 Ni1 128.9(4)
C12 N1 Ni1 112.8(3)
C10 N2 C11 116.1(5)
C10 N2 Ni1 131.1(4)
C11 N2 Ni1 112.8(3)
C22 N4 C24 118.3(6)
C22 N4 Ni1 128.9(4)
C24 N4 Ni1 112.7(5)
C13 N3 C23 118.1(6)
C13 N3 Ni1 129.5(5)
C23 N3 Ni1 112.3(4)
C25 N5 C36 117.3(5)
C25 N5 Ni1 130.6(5)
C36 N5 Ni1 111.9(4)
C34 N6 C35 118.9(6)
C34 N6 Ni1 128.1(4)
C35 N6 Ni1 112.5(4)
C37 N7 C48 116.6(8)
C46 N8 C47 122.7(7)
C46 N8 H8A 118.7
C47 N8 H8A 118.7
C49 O1 Ta1 117.5(4)
C50 O2 Ta1 122.0(4)
C51 O5 Ta1 119.0(4)
C52 O6 Ta1 121.6(3)
C53 O9 Ta1 117.5(4)
C54 O10 Ta1 120.5(4)
C56 O13 Ta1 119.8(4)
C55 O14 Ta1 122.5(4)
H17A O17 H17B 111(5)
H18A O18 H18B 113(5)
N6 Ni1 N2 95.29(18)
N6 Ni1 N1 97.27(19)
N2 Ni1 N1 79.66(17)
N6 Ni1 N5 79.7(2)
N2 Ni1 N5 173.77(19)
N1 Ni1 N5 97.16(18)
N6 Ni1 N3 91.8(2)
N2 Ni1 N3 92.12(18)
N1 Ni1 N3 168.3(2)
N5 Ni1 N3 91.77(19)
N6 Ni1 N4 168.0(2)
N2 Ni1 N4 93.14(18)
N1 Ni1 N4 92.6(2)
N5 Ni1 N4 92.4(2)
N3 Ni1 N4 79.4(2)
O10 Ta1 O6 142.31(17)
O10 Ta1 O2 104.58(19)
O6 Ta1 O2 85.30(16)
O10 Ta1 O14 88.7(2)
O6 Ta1 O14 105.17(18)
O2 Ta1 O14 143.09(17)
O10 Ta1 O9 74.79(18)
O6 Ta1 O9 76.71(16)
O2 Ta1 O9 144.84(17)
O14 Ta1 O9 71.62(18)
O10 Ta1 O1 72.05(17)
O6 Ta1 O1 144.51(16)
O2 Ta1 O1 73.83(17)
O14 Ta1 O1 78.0(2)
O9 Ta1 O1 135.03(17)
O10 Ta1 O13 145.35(17)
O6 Ta1 O13 72.05(16)
O2 Ta1 O13 77.02(16)
O14 Ta1 O13 73.08(17)
O9 Ta1 O13 123.74(17)
O1 Ta1 O13 75.42(16)
O10 Ta1 O5 74.49(19)
O6 Ta1 O5 74.20(16)
O2 Ta1 O5 72.39(16)
O14 Ta1 O5 144.39(17)
O9 Ta1 O5 73.73(17)
O1 Ta1 O5 123.58(18)
O13 Ta1 O5 135.71(16)

loop_
_geom_bond_atom_site_label_1
_geom_bond_atom_site_label_2
_geom_bond_distance
_geom_bond_site_symmetry_2
C1 N1 1.331(7) .
C1 C2 1.396(8) .
C1 H1 0.95 .
C2 C3 1.357(9) .
C2 H2 0.95 .
C3 C4 1.417(8) .
C3 H3 0.95 .
C4 C12 1.399(8) .
C4 C5 1.429(8) .
C5 C6 1.362(9) .
C5 H5 0.95 .
C6 C7 1.428(9) .
C6 H6 0.95 .
C7 C11 1.401(8) .
C7 C8 1.416(8) .
C8 C9 1.354(9) .
C8 H8 0.95 .
C9 C10 1.390(8) .
C9 H9 0.95 .
C10 N2 1.346(7) .
C10 H10 0.95 .
C11 N2 1.376(7) .
C11 C12 1.432(7) .
C12 N1 1.362(7) .
C22 N4 1.328(9) .
C22 C21 1.399(9) .
C22 H22 0.95 .
C21 C20 1.358(11) .
C21 H21 0.95 .
C20 C19 1.412(12) .
C20 H20 0.95 .
C19 C18 1.399(12) .
C19 C24 1.405(10) .
C18 C17 1.354(15) .
C18 H18 0.95 .
C17 C16 1.424(14) .
C17 H17 0.95 .
C16 C23 1.408(9) .
C16 C15 1.423(14) .
C15 C14 1.320(14) .
C15 H15 0.95 .
C14 C13 1.398(10) .
C14 H14 0.95 .
C13 N3 1.330(9) .
C13 H13 0.95 .
C23 N3 1.363(9) .
C23 C24 1.420(11) .
C24 N4 1.360(8) .
C25 N5 1.326(8) .
C25 C26 1.401(9) .
C25 H25 0.95 .
C26 C27 1.358(11) .
C26 H26 0.95 .
C27 C28 1.422(10) .
C27 H27 0.95 .
C28 C36 1.402(8) .
C28 C29 1.439(11) .
C29 C30 1.345(11) .
C29 H29 0.95 .
C30 C31 1.437(10) .
C30 H30 0.95 .
C31 C35 1.401(9) .
C31 C32 1.405(11) .
C32 C33 1.362(10) .
C32 H32 0.95 .
C33 C34 1.407(10) .
C33 H33 0.95 .
C34 N6 1.322(8) .
C34 H34 0.95 .
C35 N6 1.359(7) .
C35 C36 1.424(9) .
C36 N5 1.368(8) .
C37 N7 1.337(13) .
C37 C38 1.405(15) .
C37 H37 0.95 .
C38 C39 1.336(17) .
C38 H38 0.95 .
C39 C40 1.377(14) .
C39 H39 0.95 .
C40 C41 1.416(14) .
C40 C48 1.426(10) .
C41 C42 1.329(15) .
C41 H41 0.95 .
C42 C43 1.488(12) .
C42 H42 0.95 .
C43 C47 1.362(11) .
C43 C44 1.364(14) .
C44 C45 1.383(14) .
C44 H44 0.95 .
C45 C46 1.381(12) .
C45 H45 0.95 .
C46 N8 1.322(9) .
C46 H46 0.95 .
C47 N8 1.365(8) .
C47 C48 1.417(11) .
C48 N7 1.350(11) .
C49 O4 1.226(8) .
C49 O1 1.298(8) .
C49 C50 1.520(10) .
C50 O3 1.192(8) .
C50 O2 1.299(7) .
C51 O7 1.211(7) .
C51 O5 1.281(7) .
C51 C52 1.540(8) .
C52 O8 1.219(7) .
C52 O6 1.301(7) .
C53 O12 1.245(8) .
C53 O9 1.277(8) .
C53 C54 1.528(10) .
C54 O11 1.212(8) .
C54 O10 1.302(8) .
C55 O15 1.210(9) .
C55 O14 1.299(8) .
C55 C56 1.544(9) .
C56 O16 1.229(7) .
C56 O13 1.274(7) .
N1 Ni1 2.087(5) .
N2 Ni1 2.083(5) .
N4 Ni1 2.103(5) .
N3 Ni1 2.100(5) .
N5 Ni1 2.093(5) .
N6 Ni1 2.071(5) .
N8 H8A 0.88 .
O1 Ta1 2.134(4) .
O2 Ta1 2.046(4) .
O5 Ta1 2.148(4) .
O6 Ta1 2.038(4) .
O9 Ta1 2.134(4) .
O10 Ta1 2.025(4) .
O13 Ta1 2.145(4) .
O14 Ta1 2.055(5) .
O17 H17A 0.90(2) .
O17 H17B 0.90(2) .
O18 H18A 0.90(2) .
O18 H18B 0.91(2) .
O19A O19B 0.87(3) 2_676
O19B O19B 1.74(7) 2_676
